data_7107742
loop_
_publ_author_name
'Tamas Panda'
'Tanay Kundu'
'Rahul Banerjee'

_publ_section_title
;
 Self-assembled one dimensional functionalized metal-organic nanotubes
 (MONTs) for proton conduction
;
_journal_name_full Chem.Commun.
_journal_page_first 5464
_journal_paper_doi 10.1039/c2cc31527k
_journal_volume 48
_journal_year 2012
_chemical_formula_moiety 'C20 H10 In N6 O8'
_chemical_formula_sum 'C20 H10 In N6 O8'
_chemical_formula_weight 577.16
_chemical_name_systematic
;
?
;
_space_group_IT_number 85
_symmetry_cell_setting tetragonal
_symmetry_space_group_name_Hall '-P 4a'
_symmetry_space_group_name_H-M 'P 4/n :2'
_atom_sites_solution_hydrogens geom
_atom_sites_solution_primary direct
_atom_sites_solution_secondary difmap
_audit_creation_method SHELXL-97
_cell_angle_alpha 90.00
_cell_angle_beta 90.00
_cell_angle_gamma 90.00
_cell_formula_units_Z 8
_cell_length_a 26.6386(5)
_cell_length_b 26.6386(5)
_cell_length_c 9.8419(3)
_cell_measurement_temperature 293(2)
_cell_volume 6984.0(3)
_computing_cell_refinement 'Bruker SMART'
_computing_data_collection 'Bruker SMART'
_computing_data_reduction 'Bruker SMART'
_computing_molecular_graphics 'Bruker SHELXTL'
_computing_publication_material 'Bruker SHELXTL'
_computing_structure_refinement 'Bruker SHELXTL'
_computing_structure_solution 'Bruker SHELXTL'
_diffrn_ambient_temperature 293(2)
_diffrn_measured_fraction_theta_full 0.899
_diffrn_measured_fraction_theta_max 0.899
_diffrn_radiation_monochromator graphite
_diffrn_radiation_source 'fine-focus sealed tube'
_diffrn_radiation_type MoK\a
_diffrn_radiation_wavelength 0.71073
_diffrn_reflns_av_R_equivalents 0.0389
_diffrn_reflns_av_sigmaI/netI 0.0315
_diffrn_reflns_limit_h_max 33
_diffrn_reflns_limit_h_min -33
_diffrn_reflns_limit_k_max 33
_diffrn_reflns_limit_k_min -34
_diffrn_reflns_limit_l_max 13
_diffrn_reflns_limit_l_min -12
_diffrn_reflns_number 41933
_diffrn_reflns_theta_full 28.97
_diffrn_reflns_theta_max 28.97
_diffrn_reflns_theta_min 3.69
_exptl_absorpt_coefficient_mu 0.715
_exptl_absorpt_correction_T_max 0.8787
_exptl_absorpt_correction_T_min 0.7076
_exptl_absorpt_correction_type multi-scan
_exptl_absorpt_process_details 'Blessing, Acta Cryst. (1995) A51 33-58'
_exptl_crystal_colour colorless
_exptl_crystal_density_diffrn 1.098
_exptl_crystal_density_method 'not measured'
_exptl_crystal_description 'Rod shape'
_exptl_crystal_F_000 2280
_exptl_crystal_size_max 0.20
_exptl_crystal_size_mid 0.16
_exptl_crystal_size_min 0.10
_refine_diff_density_max 1.782
_refine_diff_density_min -1.037
_refine_diff_density_rms 0.130
_refine_ls_extinction_method none
_refine_ls_goodness_of_fit_ref 1.099
_refine_ls_hydrogen_treatment constr
_refine_ls_matrix_type full
_refine_ls_number_parameters 270
_refine_ls_number_reflns 8329
_refine_ls_number_restraints 0
_refine_ls_restrained_S_all 1.099
_refine_ls_R_factor_all 0.0971
_refine_ls_R_factor_gt 0.0778
_refine_ls_shift/su_max 0.000
_refine_ls_shift/su_mean 0.000
_refine_ls_structure_factor_coef Fsqd
_refine_ls_weighting_details 'calc w=1/[\s^2^(Fo^2^)+(0.1186P)^2^+18.6069P] where P=(Fo^2^+2Fc^2^)/3'
_refine_ls_weighting_scheme calc
_refine_ls_wR_factor_gt 0.2224
_refine_ls_wR_factor_ref 0.2347
_reflns_number_gt 6118
_reflns_number_total 8329
_reflns_threshold_expression >2sigma(I)
_cod_data_source_file c2cc31527k.txt
_cod_data_source_block In-5TIA
_cod_original_sg_symbol_H-M P4/n
_cod_database_code 7107742

loop_
_symmetry_equiv_pos_as_xyz
'x, y, z'
'-x+1/2, -y+1/2, z'
'-y+1/2, x, z'
'y, -x+1/2, z'
'-x, -y, -z'
'x-1/2, y-1/2, -z'
'y-1/2, -x, -z'
'-y, x-1/2, -z'

loop_
_atom_site_label
_atom_site_type_symbol
_atom_site_fract_x
_atom_site_fract_y
_atom_site_fract_z
_atom_site_U_iso_or_equiv
_atom_site_adp_type
_atom_site_occupancy
_atom_site_symmetry_multiplicity
_atom_site_calc_flag
_atom_site_refinement_flags
C1 C -0.08177(18) -0.00088(18) 0.7183(5) 0.0327(10) Uani 1 1 d .
C2 C -0.06649(18) -0.02107(18) 0.5847(5) 0.0321(10) Uani 1 1 d .
C3 C -0.0838(2) -0.0002(2) 0.4642(5) 0.0408(12) Uani 1 1 d .
H3 H -0.1050 0.0276 0.4654 0.049 Uiso 1 1 calc R
C4 C -0.0692(2) -0.0215(2) 0.3421(5) 0.0467(13) Uani 1 1 d .
C5 C -0.0882(2) -0.0023(3) 0.2117(6) 0.0581(17) Uani 1 1 d .
C6 C -0.0370(2) -0.0611(2) 0.3366(6) 0.0518(15) Uani 1 1 d .
H6 H -0.0275 -0.0746 0.2534 0.062 Uiso 1 1 calc R
C7 C -0.0188(3) -0.0807(2) 0.4552(6) 0.0507(14) Uani 1 1 d .
C8 C -0.0335(2) -0.0614(2) 0.5799(5) 0.0400(11) Uani 1 1 d .
H8 H -0.0213 -0.0754 0.6599 0.048 Uiso 1 1 calc R
C10 C 0.0223(3) -0.1533(2) 0.3460(7) 0.145(5) Uiso 1 1 d G
H10 H 0.0023 -0.1546 0.2687 0.174 Uiso 1 1 calc R
N2 N 0.0639(3) -0.1845(2) 0.3780(7) 0.149(5) Uani 1 1 d G
N3 N 0.0831(3) -0.1692(2) 0.5062(7) 0.182(6) Uani 1 1 d G
C9 C 0.0532(2) -0.12859(19) 0.5534(6) 0.161(7) Uani 1 1 d G
H9 H 0.0569 -0.1110 0.6344 0.194 Uiso 1 1 calc R
N4 N 0.11020(18) 0.16985(17) 1.1721(5) 0.084(2) Uiso 1 1 d G
C19 C 0.13641(15) 0.12357(15) 1.1624(4) 0.091(3) Uiso 1 1 d G
H19 H 0.1252 0.0949 1.1179 0.109 Uiso 1 1 calc R
N5 N 0.18271(19) 0.12880(19) 1.2325(6) 0.102(2) Uiso 1 1 d G
N6 N 0.18511(18) 0.17833(19) 1.2855(5) 0.124(3) Uiso 1 1 d G
C20 C 0.14029(19) 0.20369(17) 1.2482(5) 0.106(3) Uiso 1 1 d G
H20 H 0.1321 0.2367 1.2698 0.127 Uiso 1 1 calc R
C11 C -0.0515(2) 0.1102(2) 0.9904(5) 0.0381(11) Uani 1 1 d .
C12 C -0.0171(2) 0.1523(2) 1.0275(6) 0.0408(11) Uani 1 1 d .
C13 C -0.0329(2) 0.2020(2) 1.0221(5) 0.0398(11) Uani 1 1 d .
H13 H -0.0654 0.2098 0.9943 0.048 Uiso 1 1 calc R
C14 C 0.0000(2) 0.2396(2) 1.0586(6) 0.0451(13) Uani 1 1 d .
C15 C -0.0144(2) 0.2943(2) 1.0536(6) 0.0481(13) Uani 1 1 d .
C16 C 0.0473(2) 0.2281(2) 1.1077(9) 0.0636(19) Uani 1 1 d .
H16 H 0.0688 0.2537 1.1351 0.076 Uiso 1 1 calc R
C17 C 0.0627(2) 0.1788(2) 1.1161(9) 0.0605(17) Uani 1 1 d .
C18 C 0.0311(2) 0.1400(2) 1.0718(8) 0.0521(15) Uani 1 1 d .
H18 H 0.0420 0.1069 1.0719 0.063 Uiso 1 1 calc R
In1 In -0.109043(14) 0.032464(14) 0.95914(4) 0.03969(16) Uani 1 1 d .
N1 N 0.0181(3) -0.1208(3) 0.4547(7) 0.085(2) Uani 1 1 d G
O1 O -0.06976(13) -0.02476(13) 0.8227(3) 0.0360(7) Uani 1 1 d .
O2 O -0.10597(15) 0.04009(14) 0.7279(4) 0.0444(9) Uani 1 1 d .
O3 O -0.10698(16) 0.0390(2) 0.2037(4) 0.0600(13) Uani 1 1 d .
O4 O -0.0844(2) -0.0268(2) 0.1049(5) 0.0760(15) Uani 1 1 d .
O6 O -0.09757(15) 0.11796(15) 0.9734(4) 0.0437(9) Uani 1 1 d .
O5 O -0.03406(15) 0.06647(14) 0.9805(4) 0.0435(9) Uani 1 1 d .
O8 O 0.0192(2) 0.32680(17) 1.0765(7) 0.0767(16) Uani 1 1 d .
O7 O -0.05708(17) 0.30749(15) 1.0243(4) 0.0477(9) Uani 1 1 d .

loop_
_atom_site_aniso_label
_atom_site_aniso_U_11
_atom_site_aniso_U_22
_atom_site_aniso_U_33
_atom_site_aniso_U_23
_atom_site_aniso_U_13
_atom_site_aniso_U_12
C1 0.037(2) 0.037(2) 0.023(2) -0.0091(18) -0.0061(18) 0.0053(19)
C2 0.036(2) 0.039(2) 0.021(2) -0.0022(18) -0.0026(18) -0.0007(19)
C3 0.044(3) 0.054(3) 0.025(2) 0.000(2) -0.008(2) 0.002(2)
C4 0.047(3) 0.066(4) 0.027(3) -0.004(2) -0.002(2) -0.009(3)
C5 0.038(3) 0.102(6) 0.035(3) 0.003(3) -0.006(2) -0.008(3)
C6 0.055(3) 0.066(4) 0.034(3) -0.018(3) 0.010(2) -0.009(3)
C7 0.058(4) 0.055(3) 0.039(3) -0.006(3) 0.007(3) 0.006(3)
C8 0.050(3) 0.047(3) 0.023(2) 0.001(2) 0.001(2) 0.003(2)
N2 0.164(11) 0.116(8) 0.167(12) -0.005(8) 0.035(9) 0.051(8)
N3 0.147(12) 0.162(12) 0.237(17) -0.033(12) 0.033(11) 0.074(10)
C9 0.169(15) 0.211(18) 0.104(10) -0.018(10) -0.017(9) 0.072(13)
C11 0.038(3) 0.047(3) 0.030(2) -0.007(2) 0.005(2) -0.005(2)
C12 0.042(3) 0.039(3) 0.042(3) -0.003(2) 0.001(2) -0.002(2)
C13 0.039(3) 0.045(3) 0.036(3) 0.005(2) 0.001(2) 0.005(2)
C14 0.048(3) 0.035(3) 0.052(3) 0.006(2) 0.004(2) -0.002(2)
C15 0.054(3) 0.040(3) 0.051(3) 0.004(2) 0.004(3) 0.005(2)
C16 0.045(3) 0.040(3) 0.106(6) 0.001(3) -0.001(4) -0.005(2)
C17 0.044(3) 0.042(3) 0.095(5) 0.003(3) -0.004(3) 0.002(2)
C18 0.041(3) 0.037(3) 0.078(4) 0.003(3) 0.004(3) 0.000(2)
In1 0.0358(2) 0.0444(2) 0.0389(2) -0.01753(15) -0.00253(15) 0.00082(14)
N1 0.105(6) 0.087(5) 0.064(4) -0.015(4) 0.015(4) 0.016(4)
O1 0.0432(19) 0.0433(19) 0.0216(15) -0.0029(14) -0.0049(14) 0.0072(15)
O2 0.052(2) 0.043(2) 0.039(2) -0.0028(16) -0.0092(17) 0.0112(16)
O3 0.053(2) 0.101(4) 0.025(2) 0.016(2) 0.0017(17) 0.015(2)
O4 0.083(4) 0.111(4) 0.034(2) -0.003(3) -0.008(2) -0.030(3)
O6 0.042(2) 0.045(2) 0.043(2) -0.0093(17) -0.0031(16) -0.0012(16)
O5 0.047(2) 0.0378(19) 0.046(2) -0.0080(16) 0.0016(17) 0.0001(16)
O8 0.065(3) 0.039(2) 0.126(5) 0.005(3) -0.007(3) 0.000(2)
O7 0.055(2) 0.043(2) 0.046(2) 0.0009(17) -0.0041(18) 0.0007(18)

loop_
_atom_type_symbol
_atom_type_description
_atom_type_scat_dispersion_real
_atom_type_scat_dispersion_imag
_atom_type_scat_source
C C 0.0033 0.0016 'International Tables Vol C Tables 4.2.6.8 and 6.1.1.4'
H H 0.0000 0.0000 'International Tables Vol C Tables 4.2.6.8 and 6.1.1.4'
In In -0.7276 1.3100 'International Tables Vol C Tables 4.2.6.8 and 6.1.1.4'
N N 0.0061 0.0033 'International Tables Vol C Tables 4.2.6.8 and 6.1.1.4'
O O 0.0106 0.0060 'International Tables Vol C Tables 4.2.6.8 and 6.1.1.4'

loop_
_geom_angle_atom_site_label_1
_geom_angle_atom_site_label_2
_geom_angle_atom_site_label_3
_geom_angle
_geom_angle_site_symmetry_1
_geom_angle_site_symmetry_3
O1 C1 O2 120.4(4) . .
O1 C1 C2 118.4(4) . .
O2 C1 C2 121.2(4) . .
C3 C2 C8 119.4(5) . .
C3 C2 C1 121.5(5) . .
C8 C2 C1 119.1(4) . .
C4 C3 C2 118.9(5) . .
C4 C3 H3 120.5 . .
C2 C3 H3 120.5 . .
C6 C4 C3 122.0(5) . .
C6 C4 C5 117.0(5) . .
C3 C4 C5 121.1(6) . .
O3 C5 O4 117.1(6) . .
O3 C5 C4 121.1(6) . .
O4 C5 C4 121.8(7) . .
C4 C6 C7 119.0(5) . .
C4 C6 H6 120.5 . .
C7 C6 H6 120.5 . .
C6 C7 N1 121.2(5) . .
C6 C7 C8 121.0(6) . .
N1 C7 C8 117.7(6) . .
C7 C8 C2 119.6(5) . .
C7 C8 H8 120.2 . .
C2 C8 H8 120.2 . .
N1 C10 N2 105.0(4) . .
N1 C10 H10 127.5 . .
N2 C10 H10 127.5 . .
C10 N2 N3 108.0 . .
C9 N3 N2 108.0 . .
N1 C9 N3 105.4(4) . .
N1 C9 H9 127.3 . .
N3 C9 H9 127.3 . .
C17 N4 C19 124.5(3) . .
C17 N4 C20 127.5(3) . .
C19 N4 C20 108.0 . .
N4 C19 N5 108.0 . .
N4 C19 H19 126.0 . .
N5 C19 H19 126.0 . .
C19 N5 N6 108.0 . .
C20 N6 N5 108.0 . .
N4 C20 N6 108.0 . .
N4 C20 H20 126.0 . .
N6 C20 H20 126.0 . .
O6 C11 O5 120.2(5) . .
O6 C11 C12 120.6(5) . .
O5 C11 C12 119.2(5) . .
C13 C12 C18 120.9(5) . .
C13 C12 C11 121.3(5) . .
C18 C12 C11 117.7(5) . .
C14 C13 C12 119.3(5) . .
C14 C13 H13 120.4 . .
C12 C13 H13 120.4 . .
C13 C14 C16 120.6(5) . .
C13 C14 C15 122.0(5) . .
C16 C14 C15 117.3(5) . .
O7 C15 O8 120.0(5) . .
O7 C15 C14 121.6(6) . .
O8 C15 C14 118.3(6) . .
O7 C15 In1 62.3(3) . 8_567
O8 C15 In1 57.7(3) . 8_567
C14 C15 In1 175.6(4) . 8_567
C17 C16 C14 120.2(6) . .
C17 C16 H16 119.9 . .
C14 C16 H16 119.9 . .
C16 C17 N4 117.1(6) . .
C16 C17 C18 120.4(6) . .
N4 C17 C18 122.5(5) . .
C12 C18 C17 118.5(5) . .
C12 C18 H18 120.8 . .
C17 C18 H18 120.8 . .
O5 In1 O8 165.24(16) . 7_557
O5 In1 O4 87.89(17) . 1_556
O8 In1 O4 83.6(2) 7_557 1_556
O5 In1 O1 85.14(13) . .
O8 In1 O1 81.17(17) 7_557 .
O4 In1 O1 76.78(17) 1_556 .
O5 In1 O2 91.49(15) . .
O8 In1 O2 85.7(2) 7_557 .
O4 In1 O2 133.80(17) 1_556 .
O1 In1 O2 57.17(12) . .
O5 In1 O6 57.80(14) . .
O8 In1 O6 136.41(16) 7_557 .
O4 In1 O6 128.44(16) 1_556 .
O1 In1 O6 129.42(13) . .
O2 In1 O6 88.17(14) . .
O5 In1 O7 138.13(15) . 7_557
O8 In1 O7 56.62(17) 7_557 7_557
O4 In1 O7 115.82(18) 1_556 7_557
O1 In1 O7 131.88(13) . 7_557
O2 In1 O7 94.54(14) . 7_557
O6 In1 O7 81.00(14) . 7_557
O5 In1 O3 81.62(15) . 1_556
O8 In1 O3 102.7(2) 7_557 1_556
O4 In1 O3 53.40(18) 1_556 1_556
O1 In1 O3 128.61(14) . 1_556
O2 In1 O3 170.14(17) . 1_556
O6 In1 O3 82.20(16) . 1_556
O7 In1 O3 86.06(14) 7_557 1_556
O5 In1 C15 165.93(18) . 7_557
O8 In1 C15 28.80(19) 7_557 7_557
O4 In1 C15 100.93(19) 1_556 7_557
O1 In1 C15 107.42(17) . 7_557
O2 In1 C15 90.23(17) . 7_557
O6 In1 C15 108.33(18) . 7_557
O7 In1 C15 27.81(18) 7_557 7_557
O3 In1 C15 94.78(17) 1_556 7_557
C7 N1 C10 121.3(7) . .
C7 N1 C9 125.0(6) . .
C10 N1 C9 113.6(7) . .
C1 O1 In1 91.5(3) . .
C1 O2 In1 90.9(3) . .
C5 O3 In1 90.5(4) . 1_554
C5 O4 In1 98.5(5) . 1_554
C11 O6 In1 88.6(3) . .
C11 O5 In1 93.1(3) . .
C15 O8 In1 93.5(4) . 8_567
C15 O7 In1 89.8(4) . 8_567

loop_
_geom_bond_atom_site_label_1
_geom_bond_atom_site_label_2
_geom_bond_distance
_geom_bond_site_symmetry_2
C1 O1 1.250(6) .
C1 O2 1.271(6) .
C1 C2 1.478(6) .
C2 C3 1.389(7) .
C2 C8 1.389(7) .
C3 C4 1.386(7) .
C3 H3 0.9300 .
C4 C6 1.359(9) .
C4 C5 1.471(8) .
C5 O3 1.212(9) .
C5 O4 1.242(8) .
C6 C7 1.367(9) .
C6 H6 0.9300 .
C7 N1 1.453(10) .
C7 C8 1.387(7) .
C8 H8 0.9300 .
C10 N1 1.381(8) .
C10 N2 1.4200 .
C10 H10 0.9300 .
N2 N3 1.4200 .
N3 C9 1.4200 .
C9 N1 1.365(10) .
C9 H9 0.9300 .
N4 C17 1.401(8) .
N4 C19 1.4199 .
N4 C20 1.4200 .
C19 N5 1.4200 .
C19 H19 0.9300 .
N5 N6 1.4202 .
N6 C20 1.4200 .
C20 H20 0.9300 .
C11 O6 1.255(7) .
C11 O5 1.258(7) .
C11 C12 1.493(7) .
C12 C13 1.389(8) .
C12 C18 1.395(8) .
C13 C14 1.381(8) .
C13 H13 0.9300 .
C14 C16 1.384(9) .
C14 C15 1.506(8) .
C15 O7 1.224(8) .
C15 O8 1.266(8) .
C15 In1 2.623(6) 8_567
C16 C17 1.376(9) .
C16 H16 0.9300 .
C17 C18 1.403(9) .
C18 H18 0.9300 .
In1 O5 2.203(4) .
In1 O8 2.221(5) 7_557
In1 O4 2.231(6) 1_556
In1 O1 2.285(3) .
In1 O2 2.286(4) .
In1 O6 2.302(4) .
In1 O7 2.324(4) 7_557
In1 O3 2.414(4) 1_556
In1 C15 2.623(6) 7_557
O3 In1 2.414(4) 1_554
O4 In1 2.232(6) 1_554
O8 In1 2.221(5) 8_567
O7 In1 2.324(4) 8_567
